data_4088942
loop_
_publ_author_name
'Robbins, Leanna K.'
'Lilly, Cassandra P.'
'Sommer, Roger D.'
'Ison, Elon A.'

_publ_section_title
;
 Effect of the Ancillary Ligand on the Mechanism for CO Migratory
 Insertion in High-Valent Oxorhenium Complexes
;
_journal_issue 20
_journal_name_full Organometallics
_journal_page_first 3530
_journal_paper_doi 10.1021/acs.organomet.6b00570
_journal_volume 35
_journal_year 2016
_chemical_formula_moiety 'C7 H13 O2 Re S3'
_chemical_formula_sum 'C7 H13 O2 Re S3'
_chemical_formula_weight 411.55
_chemical_name_common LKR-847
_space_group_crystal_system monoclinic
_space_group_IT_number 14
_space_group_name_Hall '-P 2ybc'
_space_group_name_H-M_alt 'P 1 21/c 1'
_atom_sites_solution_hydrogens geom
_atom_sites_solution_primary direct
_cell_angle_alpha 90
_cell_angle_beta 94.2600(10)
_cell_angle_gamma 90
_cell_formula_units_Z 8
_cell_length_a 10.6520(4)
_cell_length_b 14.5211(6)
_cell_length_c 14.9039(6)
_cell_measurement_reflns_used 616
_cell_measurement_temperature 110.(2)
_cell_measurement_theta_max 33.8392
_cell_measurement_theta_min 2.7955
_cell_volume 2298.95(16)
_computing_cell_refinement 'APEX2 v2014.5-0 (Bruker AXS)'
_computing_data_collection 'Bruker Instrument Service v2013.12.0.0'
_computing_data_reduction 'SAINT V8.34A (Bruker AXS Inc., 2013)'
_computing_structure_refinement 'SHELXL-2014 (Sheldrick, 2014)'
_computing_structure_solution 'XT (Sheldrick, 2008)'
_diffrn_ambient_temperature 110.(2)
_diffrn_detector_area_resol_mean 8.3333
_diffrn_measured_fraction_theta_full 0.996
_diffrn_measured_fraction_theta_max 0.996
_diffrn_measurement_device_type 'Bruker-Nonius X8 Kappa APEX II'
_diffrn_measurement_method 'phi and omega scans'
_diffrn_radiation_monochromator graphite
_diffrn_radiation_type MoK\a
_diffrn_radiation_wavelength 0.71073
_diffrn_reflns_av_R_equivalents 0.0320
_diffrn_reflns_av_unetI/netI 0.0229
_diffrn_reflns_limit_h_max 17
_diffrn_reflns_limit_h_min -16
_diffrn_reflns_limit_k_max 23
_diffrn_reflns_limit_k_min -23
_diffrn_reflns_limit_l_max 24
_diffrn_reflns_limit_l_min -24
_diffrn_reflns_number 59081
_diffrn_reflns_theta_full 35.17
_diffrn_reflns_theta_max 35.17
_diffrn_reflns_theta_min 1.92
_diffrn_source 'fine-focus sealed tube'
_exptl_absorpt_coefficient_mu 11.083
_exptl_absorpt_correction_T_max 0.75
_exptl_absorpt_correction_T_min 0.40
_exptl_absorpt_correction_type numerical
_exptl_absorpt_process_details 'SADABS V2014/2 (Bruker AXS Inc.)'
_exptl_crystal_colour red-brown
_exptl_crystal_density_diffrn 2.378
_exptl_crystal_density_method 'not measured'
_exptl_crystal_description block
_exptl_crystal_F_000 1552
_exptl_crystal_size_max 0.275
_exptl_crystal_size_mid 0.256
_exptl_crystal_size_min 0.241
_refine_diff_density_max 1.387
_refine_diff_density_min -0.922
_refine_ls_extinction_method none
_refine_ls_goodness_of_fit_ref 1.074
_refine_ls_hydrogen_treatment constr
_refine_ls_matrix_type full
_refine_ls_number_parameters 237
_refine_ls_number_reflns 10204
_refine_ls_number_restraints 0
_refine_ls_restrained_S_all 1.074
_refine_ls_R_factor_all 0.0245
_refine_ls_R_factor_gt 0.0202
_refine_ls_shift/su_max 0.002
_refine_ls_shift/su_mean 0.000
_refine_ls_structure_factor_coef Fsqd
_refine_ls_weighting_details 'w=1/[\s^2^(Fo^2^)+(0.0144P)^2^+1.8390P] where P=(Fo^2^+2Fc^2^)/3'
_refine_ls_weighting_scheme calc
_refine_ls_wR_factor_gt 0.0397
_refine_ls_wR_factor_ref 0.0406
_reflns_number_gt 9209
_reflns_number_total 10204
_reflns_threshold_expression 'I > 2\s(I)'
_cod_data_source_file om6b00570_si_003.cif
_cod_data_source_block rds293
_cod_database_code 4088942

loop_
_space_group_symop_operation_xyz
'x, y, z'
'-x, y+1/2, -z+1/2'
'-x, -y, -z'
'x, -y-1/2, z-1/2'

loop_
_atom_site_type_symbol
_atom_site_label
_atom_site_fract_x
_atom_site_fract_y
_atom_site_fract_z
_atom_site_U_iso_or_equiv
_atom_site_adp_type
_atom_site_calc_flag
_atom_site_refinement_flags_adp
_atom_site_refinement_flags_posn
_atom_site_occupancy
Re Re1 0.42183(2) 0.51220(2) 0.14977(2) 0.01234(2) Uani d . . 1
S S1 0.49125(5) 0.51688(4) 0.29900(4) 0.01804(10) Uani d . . 1
S S2 0.24072(5) 0.58386(3) 0.19825(4) 0.01486(9) Uani d . . 1
S S3 0.28183(5) 0.41378(4) 0.07662(4) 0.01606(9) Uani d . . 1
O O1 0.49098(15) 0.58704(11) 0.08195(11) 0.0194(3) Uani d . . 1
O O2 0.51337(16) 0.32011(11) 0.17803(13) 0.0238(4) Uani d . . 1
C C1 0.3861(2) 0.59602(16) 0.35365(16) 0.0209(4) Uani d . . 1
H H1A 0.3961 0.5869 0.4196 0.025 Uiso calc U R 1
H H1B 0.4096 0.6604 0.3407 0.025 Uiso calc U R 1
C C2 0.2508(2) 0.57975(15) 0.32053(16) 0.0190(4) Uani d . . 1
H H2A 0.1963 0.6278 0.3444 0.023 Uiso calc U R 1
H H2B 0.2225 0.5189 0.3412 0.023 Uiso calc U R 1
C C3 0.1063(2) 0.51164(15) 0.16494(16) 0.0180(4) Uani d . . 1
H H3A 0.0975 0.4624 0.21 0.022 Uiso calc U R 1
H H3B 0.0282 0.5488 0.1606 0.022 Uiso calc U R 1
C C4 0.1281(2) 0.47029(16) 0.07487(16) 0.0195(4) Uani d . . 1
H H4A 0.1234 0.5193 0.0286 0.023 Uiso calc U R 1
H H4B 0.0612 0.4248 0.0584 0.023 Uiso calc U R 1
C C5 0.5395(2) 0.39607(15) 0.15143(15) 0.0159(4) Uani d . . 1
C C6 0.6696(2) 0.41487(16) 0.11758(16) 0.0197(4) Uani d . . 1
H H6A 0.6612 0.4621 0.0697 0.024 Uiso calc U R 1
H H6B 0.7256 0.44 0.1677 0.024 Uiso calc U R 1
C C7 0.7296(2) 0.32956(18) 0.0811(2) 0.0287(5) Uani d . . 1
H H7A 0.7405 0.2831 0.1287 0.043 Uiso calc U R 1
H H7B 0.8118 0.3455 0.06 0.043 Uiso calc U R 1
H H7C 0.6752 0.3049 0.0308 0.043 Uiso calc U R 1
Re Re2 0.08106(2) 0.27078(2) 0.38930(2) 0.01227(2) Uani d . . 1
S S4 0.00307(5) 0.27048(4) 0.24217(4) 0.01684(9) Uani d . . 1
S S5 0.25611(5) 0.19785(4) 0.33238(4) 0.01659(10) Uani d . . 1
S S6 0.23015(6) 0.36288(4) 0.46285(4) 0.02044(11) Uani d . . 1
O O3 0.00768(16) 0.19707(11) 0.45641(11) 0.0199(3) Uani d . . 1
O O4 -0.00320(17) 0.46174(12) 0.35339(14) 0.0277(4) Uani d . . 1
C C8 0.0984(2) 0.18874(16) 0.18233(16) 0.0223(4) Uani d . . 1
H H8A 0.0724 0.125 0.1956 0.027 Uiso calc U R 1
H H8B 0.0838 0.1988 0.1167 0.027 Uiso calc U R 1
C C9 0.2366(2) 0.20054(16) 0.21016(17) 0.0216(4) Uani d . . 1
H H9A 0.2671 0.26 0.1876 0.026 Uiso calc U R 1
H H9B 0.2857 0.1503 0.1847 0.026 Uiso calc U R 1
C C10 0.3913(2) 0.27181(16) 0.35885(18) 0.0223(5) Uani d . . 1
H H10A 0.4703 0.2368 0.3545 0.027 Uiso calc U R 1
H H10B 0.3906 0.3241 0.3162 0.027 Uiso calc U R 1
C C11 0.3826(2) 0.30654(18) 0.45328(18) 0.0251(5) Uani d . . 1
H H11A 0.4515 0.3509 0.4686 0.03 Uiso calc U R 1
H H11B 0.3919 0.2545 0.4961 0.03 Uiso calc U R 1
C C12 -0.0254(2) 0.39251(16) 0.39366(16) 0.0192(4) Uani d . . 1
C C13 -0.1406(2) 0.38595(18) 0.44774(19) 0.0279(5) Uani d . . 1
H H13A -0.1218 0.345 0.5002 0.033 Uiso calc U R 1
H H13B -0.161 0.4478 0.4706 0.033 Uiso calc U R 1
C C14 -0.2525(3) 0.3489(3) 0.3912(2) 0.0409(7) Uani d . . 1
H H14A -0.2691 0.3879 0.338 0.061 Uiso calc U R 1
H H14B -0.3264 0.3487 0.4266 0.061 Uiso calc U R 1
H H14C -0.2348 0.2859 0.3722 0.061 Uiso calc U R 1

loop_
_atom_site_aniso_label
_atom_site_aniso_U_11
_atom_site_aniso_U_22
_atom_site_aniso_U_33
_atom_site_aniso_U_12
_atom_site_aniso_U_13
_atom_site_aniso_U_23
Re1 0.01247(3) 0.01016(3) 0.01458(4) -0.00139(2) 0.00218(3) 0.00076(3)
S1 0.0178(2) 0.0178(2) 0.0180(2) -0.00040(18) -0.00207(19) -0.00194(19)
S2 0.0154(2) 0.01055(19) 0.0187(2) -0.00006(16) 0.00244(18) 0.00015(17)
S3 0.0171(2) 0.0142(2) 0.0169(2) -0.00169(17) 0.00142(18) -0.00257(18)
O1 0.0195(7) 0.0159(7) 0.0233(8) -0.0033(6) 0.0051(6) 0.0032(6)
O2 0.0218(8) 0.0167(7) 0.0343(10) 0.0023(6) 0.0107(7) 0.0041(7)
C1 0.0225(11) 0.0200(10) 0.0202(11) -0.0029(8) 0.0008(8) -0.0065(8)
C2 0.0219(10) 0.0166(9) 0.0191(10) -0.0018(8) 0.0058(8) -0.0039(8)
C3 0.0139(9) 0.0167(9) 0.0234(11) -0.0010(7) 0.0010(8) 0.0001(8)
C4 0.0173(10) 0.0190(10) 0.0213(11) -0.0006(8) -0.0038(8) 0.0004(8)
C5 0.0154(9) 0.0163(9) 0.0163(9) 0.0003(7) 0.0033(7) 0.0004(7)
C6 0.0165(9) 0.0208(10) 0.0222(11) 0.0004(8) 0.0051(8) 0.0041(8)
C7 0.0220(12) 0.0237(11) 0.0416(16) 0.0071(9) 0.0112(11) 0.0057(11)
Re2 0.01379(4) 0.01183(3) 0.01153(3) -0.00084(2) 0.00327(3) 0.00171(3)
S4 0.0169(2) 0.0194(2) 0.0141(2) 0.00027(18) 0.00069(18) 0.00052(18)
S5 0.0154(2) 0.0128(2) 0.0219(3) 0.00124(17) 0.00389(19) 0.00435(18)
S6 0.0234(3) 0.0216(3) 0.0164(2) -0.0067(2) 0.0015(2) -0.0016(2)
O3 0.0222(8) 0.0207(7) 0.0177(8) -0.0029(6) 0.0062(6) 0.0050(6)
O4 0.0280(9) 0.0181(8) 0.0384(11) 0.0028(7) 0.0125(8) 0.0039(7)
C8 0.0287(12) 0.0206(10) 0.0181(10) -0.0038(9) 0.0057(9) -0.0049(8)
C9 0.0238(11) 0.0184(10) 0.0240(11) 0.0033(8) 0.0113(9) -0.0005(8)
C10 0.0135(9) 0.0207(10) 0.0330(13) -0.0012(8) 0.0038(9) 0.0056(9)
C11 0.0183(10) 0.0294(12) 0.0267(12) -0.0061(9) -0.0043(9) 0.0078(10)
C12 0.0175(10) 0.0193(10) 0.0217(11) 0.0021(8) 0.0080(8) 0.0028(8)
C13 0.0291(13) 0.0243(11) 0.0327(14) 0.0023(9) 0.0186(11) -0.0042(10)
C14 0.0217(13) 0.060(2) 0.0421(18) 0.0040(13) 0.0077(12) -0.0007(15)

loop_
_atom_type_symbol
_atom_type_description
_atom_type_scat_dispersion_real
_atom_type_scat_dispersion_imag
_atom_type_scat_source
C C 0.0033 0.0016 'International Tables Vol C Tables 4.2.6.8 and 6.1.1.4'
H H 0.0000 0.0000 'International Tables Vol C Tables 4.2.6.8 and 6.1.1.4'
O O 0.0106 0.0060 'International Tables Vol C Tables 4.2.6.8 and 6.1.1.4'
Re Re -1.0185 7.2310 'International Tables Vol C Tables 4.2.6.8 and 6.1.1.4'
S S 0.1246 0.1234 'International Tables Vol C Tables 4.2.6.8 and 6.1.1.4'

loop_
_geom_angle_atom_site_label_1
_geom_angle_atom_site_label_2
_geom_angle_atom_site_label_3
_geom_angle
O1 Re1 C5 103.72(8)
O1 Re1 S3 114.53(6)
C5 Re1 S3 82.60(6)
O1 Re1 S1 115.96(6)
C5 Re1 S1 82.13(6)
S3 Re1 S1 129.35(2)
O1 Re1 S2 107.64(6)
C5 Re1 S2 148.64(6)
S3 Re1 S2 84.380(19)
S1 Re1 S2 84.36(2)
C1 S1 Re1 106.59(8)
C3 S2 C2 103.99(11)
C3 S2 Re1 107.99(7)
C2 S2 Re1 107.74(8)
C4 S3 Re1 106.15(7)
C2 C1 S1 110.88(15)
C2 C1 H1A 109.5
S1 C1 H1A 109.5
C2 C1 H1B 109.5
S1 C1 H1B 109.5
H1A C1 H1B 108.1
C1 C2 S2 107.86(16)
C1 C2 H2A 110.1
S2 C2 H2A 110.1
C1 C2 H2B 110.1
S2 C2 H2B 110.1
H2A C2 H2B 108.4
C4 C3 S2 107.69(15)
C4 C3 H3A 110.2
S2 C3 H3A 110.2
C4 C3 H3B 110.2
S2 C3 H3B 110.2
H3A C3 H3B 108.5
C3 C4 S3 111.33(16)
C3 C4 H4A 109.4
S3 C4 H4A 109.4
C3 C4 H4B 109.4
S3 C4 H4B 109.4
H4A C4 H4B 108.0
O2 C5 C6 120.32(19)
O2 C5 Re1 125.69(16)
C6 C5 Re1 113.96(14)
C7 C6 C5 112.85(19)
C7 C6 H6A 109.0
C5 C6 H6A 109.0
C7 C6 H6B 109.0
C5 C6 H6B 109.0
H6A C6 H6B 107.8
C6 C7 H7A 109.5
C6 C7 H7B 109.5
H7A C7 H7B 109.5
C6 C7 H7C 109.5
H7A C7 H7C 109.5
H7B C7 H7C 109.5
O3 Re2 C12 103.83(8)
O3 Re2 S4 114.46(6)
C12 Re2 S4 82.70(7)
O3 Re2 S6 114.82(6)
C12 Re2 S6 81.43(7)
S4 Re2 S6 130.49(2)
O3 Re2 S5 109.91(6)
C12 Re2 S5 146.26(6)
S4 Re2 S5 83.96(2)
S6 Re2 S5 84.01(2)
C8 S4 Re2 107.00(8)
C10 S5 C9 103.57(12)
C10 S5 Re2 106.97(8)
C9 S5 Re2 108.44(8)
C11 S6 Re2 106.78(9)
C9 C8 S4 110.89(16)
C9 C8 H8A 109.5
S4 C8 H8A 109.5
C9 C8 H8B 109.5
S4 C8 H8B 109.5
H8A C8 H8B 108.0
C8 C9 S5 108.04(16)
C8 C9 H9A 110.1
S5 C9 H9A 110.1
C8 C9 H9B 110.1
S5 C9 H9B 110.1
H9A C9 H9B 108.4
C11 C10 S5 107.37(16)
C11 C10 H10A 110.2
S5 C10 H10A 110.2
C11 C10 H10B 110.2
S5 C10 H10B 110.2
H10A C10 H10B 108.5
C10 C11 S6 109.80(17)
C10 C11 H11A 109.7
S6 C11 H11A 109.7
C10 C11 H11B 109.7
S6 C11 H11B 109.7
H11A C11 H11B 108.2
O4 C12 C13 120.9(2)
O4 C12 Re2 124.06(17)
C13 C12 Re2 114.96(16)
C14 C13 C12 111.2(2)
C14 C13 H13A 109.4
C12 C13 H13A 109.4
C14 C13 H13B 109.4
C12 C13 H13B 109.4
H13A C13 H13B 108.0
C13 C14 H14A 109.5
C13 C14 H14B 109.5
H14A C14 H14B 109.5
C13 C14 H14C 109.5
H14A C14 H14C 109.5
H14B C14 H14C 109.5

loop_
_geom_bond_atom_site_label_1
_geom_bond_atom_site_label_2
_geom_bond_distance
Re1 O1 1.6899(15)
Re1 C5 2.100(2)
Re1 S3 2.2832(5)
Re1 S1 2.2922(6)
Re1 S2 2.3524(5)
S1 C1 1.837(2)
S2 C3 1.814(2)
S2 C2 1.819(2)
S3 C4 1.830(2)
O2 C5 1.212(3)
C1 C2 1.508(3)
C1 H1A 0.99
C1 H1B 0.99
C2 H2A 0.99
C2 H2B 0.99
C3 C4 1.504(3)
C3 H3A 0.99
C3 H3B 0.99
C4 H4A 0.99
C4 H4B 0.99
C5 C6 1.534(3)
C6 C7 1.513(3)
C6 H6A 0.99
C6 H6B 0.99
C7 H7A 0.98
C7 H7B 0.98
C7 H7C 0.98
Re2 O3 1.6951(15)
Re2 C12 2.104(2)
Re2 S4 2.2864(6)
Re2 S6 2.2920(6)
Re2 S5 2.3565(5)
S4 C8 1.836(2)
S5 C10 1.816(2)
S5 C9 1.818(3)
S6 C11 1.833(3)
O4 C12 1.203(3)
C8 C9 1.509(4)
C8 H8A 0.99
C8 H8B 0.99
C9 H9A 0.99
C9 H9B 0.99
C10 C11 1.504(4)
C10 H10A 0.99
C10 H10B 0.99
C11 H11A 0.99
C11 H11B 0.99
C12 C13 1.520(3)
C13 C14 1.507(4)
C13 H13A 0.99
C13 H13B 0.99
C14 H14A 0.98
C14 H14B 0.98
C14 H14C 0.98

loop_
_geom_torsion_atom_site_label_1
_geom_torsion_atom_site_label_2
_geom_torsion_atom_site_label_3
_geom_torsion_atom_site_label_4
_geom_torsion
Re1 S1 C1 C2 42.90(18)
S1 C1 C2 S2 -52.55(19)
C3 S2 C2 C1 152.92(15)
Re1 S2 C2 C1 38.47(16)
C2 S2 C3 C4 -150.70(16)
Re1 S2 C3 C4 -36.43(16)
S2 C3 C4 S3 52.33(18)
Re1 S3 C4 C3 -44.49(17)
O2 C5 C6 C7 26.8(3)
Re1 C5 C6 C7 -154.93(18)
Re2 S4 C8 C9 -43.73(18)
S4 C8 C9 S5 51.18(19)
C10 S5 C9 C8 -149.41(16)
Re2 S5 C9 C8 -36.02(17)
C9 S5 C10 C11 156.30(16)
Re2 S5 C10 C11 41.86(17)
S5 C10 C11 S6 -55.16(19)
Re2 S6 C11 C10 43.61(18)
O4 C12 C13 C14 90.8(3)
Re2 C12 C13 C14 -85.6(3)
